data_4022294
loop_
_publ_author_name
'Peng-Fei Xu'
'Ta-Jung Lu'

_publ_section_title
;
 Selective Synthesis of Either Enantiomer of \a-Amino Acids
 by Switching the Regiochemistry of the Tricyclic
 Iminolactones Prepared from a Single Chiral Source
;
_journal_name_full 'Journal of Organic Chemistry'
_journal_page_first 658
_journal_page_last 661
_journal_paper_doi 10.1021/jo026285a
_journal_volume 68
_journal_year 2003
_chemical_formula_sum 'C16 H25 N O2'
_chemical_formula_weight 263.37
_chemical_name_systematic
; 
 ? 
;
_space_group_IT_number 19
_symmetry_cell_setting orthorhombic
_symmetry_space_group_name_Hall 'P 2ac 2ab'
_symmetry_space_group_name_H-M 'P 21 21 21'
_atom_sites_solution_hydrogens geom
_atom_sites_solution_primary direct
_atom_sites_solution_secondary difmap
_audit_creation_method SHELXL-97
_cell_angle_alpha 90.00
_cell_angle_beta 90.00
_cell_angle_gamma 90.00
_cell_formula_units_Z 4
_cell_length_a 8.5662(15)
_cell_length_b 10.8187(19)
_cell_length_c 16.598(3)
_cell_measurement_temperature 293(2)
_cell_volume 1538.2(5)
_computing_cell_refinement 'Bruker SMART'
_computing_data_collection 'Bruker SMART'
_computing_data_reduction 'Bruker SHELXTL'
_computing_molecular_graphics 'Bruker SHELXTL'
_computing_publication_material 'Bruker SHELXTL'
_computing_structure_refinement 'SHELXL-97 (Sheldrick, 1997)'
_computing_structure_solution 'SHELXS-97 (Sheldrick, 1990)'
_diffrn_ambient_temperature 293(2)
_diffrn_measured_fraction_theta_full 0.995
_diffrn_measured_fraction_theta_max 0.995
_diffrn_measurement_device_type 'CCD area detector'
_diffrn_measurement_method 'phi and omega scans'
_diffrn_radiation_monochromator graphite
_diffrn_radiation_source 'fine-focus sealed tube'
_diffrn_radiation_type MoK\a
_diffrn_radiation_wavelength 0.71073
_diffrn_reflns_av_R_equivalents 0.0394
_diffrn_reflns_av_sigmaI/netI 0.0349
_diffrn_reflns_limit_h_max 10
_diffrn_reflns_limit_h_min -10
_diffrn_reflns_limit_k_max 13
_diffrn_reflns_limit_k_min -8
_diffrn_reflns_limit_l_max 20
_diffrn_reflns_limit_l_min -18
_diffrn_reflns_number 8673
_diffrn_reflns_theta_full 26.02
_diffrn_reflns_theta_max 26.02
_diffrn_reflns_theta_min 2.25
_exptl_absorpt_coefficient_mu 0.074
_exptl_absorpt_correction_type none
_exptl_crystal_density_diffrn 1.137
_exptl_crystal_density_method 'not measured'
_exptl_crystal_F_000 576
_refine_diff_density_max 0.308
_refine_diff_density_min -0.167
_refine_diff_density_rms 0.042
_refine_ls_abs_structure_details 'Flack H D (1983), Acta Cryst. A39, 876-881'
_refine_ls_abs_structure_Flack -2(2)
_refine_ls_extinction_coef 0.003(3)
_refine_ls_extinction_expression Fc^*^=kFc[1+0.001xFc^2^\l^3^/sin(2\q)]^-1/4^
_refine_ls_extinction_method SHELXL
_refine_ls_goodness_of_fit_ref 1.002
_refine_ls_hydrogen_treatment mixed
_refine_ls_matrix_type full
_refine_ls_number_parameters 173
_refine_ls_number_reflns 3016
_refine_ls_number_restraints 0
_refine_ls_restrained_S_all 1.002
_refine_ls_R_factor_all 0.0776
_refine_ls_R_factor_gt 0.0523
_refine_ls_shift/su_max 0.001
_refine_ls_shift/su_mean 0.000
_refine_ls_structure_factor_coef Fsqd
_refine_ls_weighting_details 'calc w=1/[\s^2^(Fo^2^)+(0.1000P)^2^+0.0000P] where P=(Fo^2^+2Fc^2^)/3'
_refine_ls_weighting_scheme calc
_refine_ls_wR_factor_gt 0.1416
_refine_ls_wR_factor_ref 0.1590
_reflns_number_gt 2102
_reflns_number_total 3016
_reflns_threshold_expression >2sigma(I)
_cod_data_source_file jo026285a-2_s4.cif
_cod_data_source_block cpd8f
_cod_depositor_comments
;
The following automatic conversions were performed:
'_symmetry_cell_setting' value 'Orthorhombic' changed to 'orthorhombic'
according to '/home/saulius/struct/CIF-dictionaries/cif_core.dic'
dictionary named 'cif_core.dic' version 2.4.1 from 2010-06-29.

Automatic conversion script
Id: cif_fix_enum 1527 2010-12-29 10:47:43Z saulius 
;
_cod_database_code 4022294

loop_
_symmetry_equiv_pos_as_xyz
'x, y, z'
'-x+1/2, -y, z+1/2'
'-x, y+1/2, -z+1/2'
'x+1/2, -y+1/2, -z'

loop_
_atom_site_label
_atom_site_type_symbol
_atom_site_fract_x
_atom_site_fract_y
_atom_site_fract_z
_atom_site_U_iso_or_equiv
_atom_site_adp_type
_atom_site_occupancy
_atom_site_symmetry_multiplicity
_atom_site_calc_flag
_atom_site_refinement_flags
O1 O 0.6213(3) -1.6967(2) -0.95730(12) 0.0880(7) Uani 1 1 d .
O2 O 0.7704(2) -1.59173(18) -1.04066(10) 0.0627(5) Uani 1 1 d .
N N 0.6275(3) -1.7172(2) -1.17229(12) 0.0577(5) Uani 1 1 d .
C1 C 0.8871(3) -1.4634(2) -1.15071(15) 0.0578(7) Uani 1 1 d .
H1A H 0.9210 -1.4049 -1.1092 0.069 Uiso 1 1 calc R
C2 C 0.8434(3) -1.5910(2) -1.11968(14) 0.0537(6) Uani 1 1 d .
H2A H 0.9356 -1.6447 -1.1195 0.064 Uiso 1 1 calc R
C3 C 0.6731(3) -1.6876(3) -1.02455(16) 0.0617(7) Uani 1 1 d .
C4 C 0.6333(3) -1.7756(2) -1.09213(15) 0.0592(7) Uani 1 1 d .
H4A H 0.5277 -1.8062 -1.0811 0.071 Uiso 1 1 calc R
C5 C 0.7288(3) -1.6346(2) -1.18292(14) 0.0486(6) Uani 1 1 d .
C6 C 0.7386(3) -1.5441(2) -1.25223(15) 0.0507(6) Uani 1 1 d .
C7 C 0.9081(3) -1.5490(3) -1.28394(17) 0.0637(7) Uani 1 1 d .
H7A H 0.9405 -1.6337 -1.2931 0.076 Uiso 1 1 calc R
H7B H 0.9177 -1.5034 -1.3340 0.076 Uiso 1 1 calc R
C8 C 1.0074(3) -1.4887(3) -1.21712(19) 0.0696(8) Uani 1 1 d .
H8A H 1.0884 -1.5444 -1.1984 0.084 Uiso 1 1 calc R
H8B H 1.0552 -1.4126 -1.2358 0.084 Uiso 1 1 calc R
C9 C 0.7427(3) -1.4215(2) -1.20055(15) 0.0523(6) Uani 1 1 d .
C10 C 0.5927(3) -1.4008(3) -1.15146(17) 0.0657(7) Uani 1 1 d .
H10A H 0.6016 -1.3254 -1.1214 0.099 Uiso 1 1 calc R
H10B H 0.5779 -1.4687 -1.1150 0.099 Uiso 1 1 calc R
H10C H 0.5051 -1.3955 -1.1873 0.099 Uiso 1 1 calc R
C11 C 0.7694(4) -1.3052(2) -1.25122(17) 0.0669(7) Uani 1 1 d .
H11A H 0.7708 -1.2340 -1.2167 0.100 Uiso 1 1 calc R
H11B H 0.6867 -1.2970 -1.2899 0.100 Uiso 1 1 calc R
H11C H 0.8675 -1.3117 -1.2788 0.100 Uiso 1 1 calc R
C12 C 0.6117(4) -1.5582(3) -1.31473(17) 0.0700(8) Uani 1 1 d .
H12A H 0.6230 -1.6364 -1.3415 0.105 Uiso 1 1 calc R
H12B H 0.6199 -1.4927 -1.3535 0.105 Uiso 1 1 calc R
H12C H 0.5114 -1.5544 -1.2890 0.105 Uiso 1 1 calc R
C13 C 0.7393(4) -1.8883(2) -1.09313(15) 0.0661(7) Uani 1 1 d .
H13A H 0.8470 -1.8612 -1.0900 0.079 Uiso 1 1 calc R
H13B H 0.7258 -1.9315 -1.1439 0.079 Uiso 1 1 calc R
C14 C 0.7066(4) -1.9786(3) -1.02360(18) 0.0783(9) Uani 1 1 d .
H14A H 0.7321 -1.9384 -0.9730 0.094 Uiso 1 1 calc R
H14B H 0.5961 -1.9979 -1.0228 0.094 Uiso 1 1 calc R
C15 C 0.7964(5) -2.0950(3) -1.0298(2) 0.0886(10) Uani 1 1 d .
H15A H 0.9066 -2.0767 -1.0238 0.106 Uiso 1 1 calc R
H15B H 0.7811 -2.1299 -1.0830 0.106 Uiso 1 1 calc R
C16 C 0.7495(4) -2.1907(3) -0.9668(2) 0.0861(10) Uani 1 1 d .
H16C H 0.8113 -2.2640 -0.9737 0.129 Uiso 1 1 calc R
H16D H 0.6410 -2.2109 -0.9731 0.129 Uiso 1 1 calc R
H16A H 0.7666 -2.1576 -0.9138 0.129 Uiso 1 1 calc R

loop_
_atom_site_aniso_label
_atom_site_aniso_U_11
_atom_site_aniso_U_22
_atom_site_aniso_U_33
_atom_site_aniso_U_23
_atom_site_aniso_U_13
_atom_site_aniso_U_12
O1 0.1188(17) 0.0914(15) 0.0538(12) 0.0001(10) 0.0235(12) -0.0127(14)
O2 0.0802(12) 0.0651(11) 0.0428(10) -0.0027(8) -0.0017(8) -0.0096(11)
N 0.0632(12) 0.0596(12) 0.0504(12) 0.0019(9) -0.0078(11) -0.0073(11)
C1 0.0590(14) 0.0585(15) 0.0561(15) -0.0026(11) -0.0015(12) -0.0054(13)
C2 0.0585(14) 0.0581(14) 0.0444(13) -0.0022(11) 0.0002(11) 0.0018(12)
C3 0.0730(16) 0.0616(16) 0.0503(16) 0.0040(12) 0.0031(13) -0.0039(14)
C4 0.0623(15) 0.0621(15) 0.0532(15) 0.0057(11) -0.0002(12) -0.0104(14)
C5 0.0494(12) 0.0497(13) 0.0467(13) -0.0049(10) -0.0001(10) 0.0015(11)
C6 0.0563(14) 0.0481(13) 0.0477(14) 0.0004(10) -0.0029(11) 0.0014(11)
C7 0.0677(17) 0.0641(17) 0.0593(17) 0.0036(12) 0.0150(14) 0.0074(13)
C8 0.0531(14) 0.0763(19) 0.080(2) 0.0100(15) 0.0085(14) 0.0014(14)
C9 0.0544(14) 0.0505(13) 0.0520(14) -0.0020(10) 0.0009(11) -0.0008(12)
C10 0.0649(16) 0.0663(17) 0.0659(17) -0.0061(13) 0.0042(13) 0.0070(14)
C11 0.0775(17) 0.0539(15) 0.0694(18) 0.0027(13) 0.0011(15) 0.0001(14)
C12 0.0879(19) 0.0665(18) 0.0557(17) 0.0001(12) -0.0144(16) 0.0033(15)
C13 0.0856(19) 0.0601(15) 0.0526(15) 0.0003(12) -0.0031(13) -0.0096(16)
C14 0.106(2) 0.0698(18) 0.0589(17) 0.0074(13) -0.0056(17) 0.0046(18)
C15 0.119(3) 0.075(2) 0.072(2) 0.0085(16) 0.0015(19) 0.006(2)
C16 0.108(2) 0.0683(19) 0.082(2) 0.0195(15) -0.009(2) -0.0023(19)

loop_
_atom_type_symbol
_atom_type_description
_atom_type_scat_dispersion_real
_atom_type_scat_dispersion_imag
_atom_type_scat_source
C C 0.0033 0.0016 'International Tables Vol C Tables 4.2.6.8 and 6.1.1.4'
H H 0.0000 0.0000 'International Tables Vol C Tables 4.2.6.8 and 6.1.1.4'
N N 0.0061 0.0033 'International Tables Vol C Tables 4.2.6.8 and 6.1.1.4'
O O 0.0106 0.0060 'International Tables Vol C Tables 4.2.6.8 and 6.1.1.4'

loop_
_geom_angle_atom_site_label_1
_geom_angle_atom_site_label_2
_geom_angle_atom_site_label_3
_geom_angle
C3 O2 C2 116.5(2)
C5 N C4 114.1(2)
C2 C1 C8 104.3(2)
C2 C1 C9 104.4(2)
C8 C1 C9 101.8(2)
O2 C2 C5 110.20(19)
O2 C2 C1 114.6(2)
C5 C2 C1 102.0(2)
O1 C3 O2 118.1(3)
O1 C3 C4 123.6(3)
O2 C3 C4 118.3(2)
N C4 C3 114.1(2)
N C4 C13 110.7(2)
C3 C4 C13 112.3(2)
N C5 C6 127.2(2)
N C5 C2 124.9(2)
C6 C5 C2 106.84(19)
C12 C6 C5 114.7(2)
C12 C6 C7 116.0(2)
C5 C6 C7 106.8(2)
C12 C6 C9 118.2(2)
C5 C6 C9 97.57(18)
C7 C6 C9 101.1(2)
C8 C7 C6 105.0(2)
C1 C8 C7 102.8(2)
C11 C9 C10 107.3(2)
C11 C9 C1 114.4(2)
C10 C9 C1 115.1(2)
C11 C9 C6 113.3(2)
C10 C9 C6 113.0(2)
C1 C9 C6 93.51(18)
C4 C13 C14 113.1(2)
C15 C14 C13 113.2(3)
C14 C15 C16 113.2(3)

loop_
_geom_bond_atom_site_label_1
_geom_bond_atom_site_label_2
_geom_bond_distance
O1 C3 1.205(3)
O2 C3 1.357(3)
O2 C2 1.453(3)
N C5 1.258(3)
N C4 1.474(3)
C1 C2 1.520(4)
C1 C8 1.534(4)
C1 C9 1.556(4)
C2 C5 1.513(3)
C3 C4 1.510(4)
C4 C13 1.520(4)
C5 C6 1.513(3)
C6 C12 1.510(4)
C6 C7 1.545(4)
C6 C9 1.581(3)
C7 C8 1.543(4)
C9 C11 1.530(3)
C9 C10 1.537(3)
C13 C14 1.537(4)
C14 C15 1.479(4)
C15 C16 1.526(4)

loop_
_cod_related_entry_id
_cod_related_entry_database
_cod_related_entry_code
1 ChemSpider 9033612
